data_1557751
loop_
_publ_author_name
'Kodama, Shintaro'
'Kondo, Shota'
'Nomoto, Akihiro'
'Ogawa, Akiya'

_publ_section_title
;
 Tris(4,4'-di-<i>tert</i>-butyl-2,2'-bipyridine)(<i>trans</i>-4-<i>tert</i>-butylcyclohexanolato)deca-\m-oxido-heptaoxidoheptavanadium
 acetonitrile monosolvate including another unknown solvent molecule
;
_journal_coeditor_code IS4043
_journal_issue 4
_journal_name_full IUCrData
_journal_page_first x200449
_journal_paper_doi 10.1107/S2414314620004496
_journal_volume 5
_journal_year 2020
_chemical_formula_iupac '[V7 (C10 H19 O) O17 (C18 H24 N2)3], C2 H3 N'
_chemical_formula_moiety 'C64 H91 N6 O18 V7, C2 H3 N'
_chemical_formula_sum 'C66 H94 N7 O18 V7'
_chemical_formula_weight 1630.10
_space_group_crystal_system monoclinic
_space_group_IT_number 14
_space_group_name_Hall '-P 2ybc'
_space_group_name_H-M_alt 'P 1 21/c 1'
_atom_sites_solution_hydrogens geom
_atom_sites_solution_primary direct
_atom_sites_solution_secondary difmap
_cell_angle_alpha 90.0000
_cell_angle_beta 94.548(7)
_cell_angle_gamma 90.0000
_cell_formula_units_Z 4
_cell_length_a 14.6285(4)
_cell_length_b 29.9816(7)
_cell_length_c 20.5191(5)
_cell_measurement_reflns_used 76498
_cell_measurement_temperature 123
_cell_measurement_theta_max 25.36
_cell_measurement_theta_min 1.78
_cell_volume 8971.0(4)
_computing_cell_refinement
;
<i>RAPID-AUTO</i> (Rigaku, 2006)
;
_computing_data_collection
;
<i>RAPID-AUTO</i> (Rigaku, 2006)
;
_computing_data_reduction
;
<i>RAPID-AUTO</i> (Rigaku, 2006)
;
_computing_molecular_graphics
;
CrystalStructure (Rigaku, 2018)
;
_computing_publication_material
;
CrystalStructure (Rigaku, 2018)
;
_computing_structure_refinement
;
<i>SHELXL2018/3</i> (Sheldrick, 2015<i>b</i>)
;
_computing_structure_solution
;
<i>SHELXT</i> (Sheldrick, 2015<i>a</i>)
;
_diffrn_ambient_temperature 123
_diffrn_detector_area_resol_mean 10.000
_diffrn_measured_fraction_theta_full 0.999
_diffrn_measured_fraction_theta_max 0.999
_diffrn_measurement_device_type 'Rigaku R-AXIS RAPID'
_diffrn_measurement_method \w
_diffrn_radiation_type 'Mo K\a'
_diffrn_radiation_wavelength 0.71075
_diffrn_reflns_av_R_equivalents 0.1126
_diffrn_reflns_av_unetI/netI 0.0618
_diffrn_reflns_limit_h_max 17
_diffrn_reflns_limit_h_min -17
_diffrn_reflns_limit_k_max 36
_diffrn_reflns_limit_k_min -36
_diffrn_reflns_limit_l_max 24
_diffrn_reflns_limit_l_min -24
_diffrn_reflns_number 122082
_diffrn_reflns_theta_full 25.242
_diffrn_reflns_theta_max 25.348
_diffrn_reflns_theta_min 2.268
_diffrn_standards_number 0
_exptl_absorpt_coefficient_mu 0.755
_exptl_absorpt_correction_T_max 0.978
_exptl_absorpt_correction_T_min 0.386
_exptl_absorpt_correction_type multi-scan
_exptl_absorpt_process_details
;
(ABSCOR; Higashi, 1995)
;
_exptl_crystal_colour yellow
_exptl_crystal_density_diffrn 1.207
_exptl_crystal_density_method 'not measured'
_exptl_crystal_description prism
_exptl_crystal_F_000 3376.00
_exptl_crystal_size_max 0.140
_exptl_crystal_size_mid 0.080
_exptl_crystal_size_min 0.030
_refine_diff_density_max 1.26
_refine_diff_density_min -0.61
_refine_ls_extinction_method none
_refine_ls_goodness_of_fit_ref 1.015
_refine_ls_hydrogen_treatment constr
_refine_ls_number_parameters 905
_refine_ls_number_reflns 16426
_refine_ls_number_restraints 0
_refine_ls_R_factor_all 0.0956
_refine_ls_R_factor_gt 0.0738
_refine_ls_shift/su_max 0.001
_refine_ls_structure_factor_coef Fsqd
_refine_ls_weighting_details 'w = 1/[\s^2^(Fo^2^)+(0.0880P)^2^+32.1684P] where P=(Fo^2^+2Fc^2^)/3'
_refine_ls_weighting_scheme calc
_refine_ls_wR_factor_gt 0.1891
_refine_ls_wR_factor_ref 0.2017
_reflns_number_gt 12218
_reflns_number_total 16426
_reflns_threshold_expression F^2^>2.0\s(F^2^)
_cod_data_source_file is4043sup1.cif
_cod_data_source_block I
_cod_original_cell_volume 8971.1(4)
_cod_original_sg_symbol_H-M 'P 21/c'
_cod_database_code 1557751

loop_
_space_group_symop_id
_space_group_symop_operation_xyz
1 +X,+Y,+Z
2 -X,1/2+Y,1/2-Z
3 -X,-Y,-Z
4 +X,-1/2-Y,-1/2+Z

loop_
_atom_site_type_symbol
_atom_site_label
_atom_site_fract_x
_atom_site_fract_y
_atom_site_fract_z
_atom_site_U_iso_or_equiv
_atom_site_adp_type
_atom_site_calc_flag
_atom_site_occupancy
_atom_site_disorder_assembly
_atom_site_disorder_group
V V1 0.65605(6) 0.63659(3) 0.78316(4) 0.0301(2) Uani d 1 . .
V V2 0.48172(7) 0.66199(3) 0.91643(4) 0.0343(2) Uani d 1 . .
V V3 0.62439(6) 0.72445(3) 0.86078(4) 0.0311(2) Uani d 1 . .
V V4 0.52186(6) 0.80068(3) 0.77869(4) 0.0297(2) Uani d 1 . .
V V5 0.62617(6) 0.72668(3) 0.70249(4) 0.0321(2) Uani d 1 . .
V V6 0.49956(7) 0.65816(3) 0.63388(4) 0.0333(2) Uani d 1 . .
V V7 0.41093(6) 0.68666(3) 0.76650(4) 0.0292(2) Uani d 1 . .
O O1 0.7780(3) 0.63573(12) 0.79388(19) 0.0422(9) Uani d 1 . .
O O2 0.6242(3) 0.58546(11) 0.77893(16) 0.0348(8) Uani d 1 . .
O O3 0.6049(2) 0.65981(10) 0.85106(16) 0.0310(8) Uani d 1 . .
O O4 0.6167(3) 0.66100(10) 0.70710(16) 0.0326(8) Uani d 1 . .
O O5 0.4081(3) 0.66153(12) 0.97006(18) 0.0416(9) Uani d 1 . .
O O6 0.5234(3) 0.71602(10) 0.91640(16) 0.0339(8) Uani d 1 . .
O O7 0.4059(3) 0.65768(11) 0.84127(16) 0.0349(8) Uani d 1 . .
O O8 0.7080(3) 0.72585(11) 0.91539(19) 0.0414(9) Uani d 1 . .
O O9 0.5963(2) 0.78378(10) 0.84878(16) 0.0314(8) Uani d 1 . .
O O10 0.6831(2) 0.72266(10) 0.78501(16) 0.0296(7) Uani d 1 . .
O O11 0.5317(3) 0.85395(11) 0.77907(17) 0.0358(8) Uani d 1 . .
O O12 0.5908(2) 0.78455(10) 0.71373(17) 0.0318(8) Uani d 1 . .
O O13 0.4949(2) 0.72681(10) 0.77549(15) 0.0295(7) Uani d 1 . .
O O14 0.7090(3) 0.73244(11) 0.65780(18) 0.0402(9) Uani d 1 . .
O O15 0.5251(3) 0.71509(10) 0.63654(16) 0.0342(8) Uani d 1 . .
O O16 0.4226(3) 0.65306(12) 0.57346(18) 0.0427(9) Uani d 1 . .
O O17 0.4320(3) 0.64820(12) 0.70402(18) 0.0428(9) Uani d 1 . .
O O18 0.3134(3) 0.71041(13) 0.7485(2) 0.0543(11) Uani d 1 . .
N N1 0.5072(3) 0.59125(13) 0.9082(2) 0.0349(10) Uani d 1 . .
N N2 0.5886(3) 0.64562(14) 0.9907(2) 0.0372(10) Uani d 1 . .
N N3 0.4088(3) 0.80057(12) 0.8387(2) 0.0294(9) Uani d 1 . .
N N4 0.4003(3) 0.80220(12) 0.7135(2) 0.0296(9) Uani d 1 . .
N N5 0.6079(3) 0.65007(12) 0.5689(2) 0.0323(10) Uani d 1 . .
N N6 0.5363(3) 0.58772(13) 0.63377(19) 0.0344(10) Uani d 1 . .
N N7 1.0188(4) 0.7972(3) 0.7672(3) 0.078(2) Uani d 1 . .
C C1 0.8415(5) 0.6056(2) 0.7668(3) 0.0549(16) Uani d 1 . .
H H1 0.904335 0.618576 0.775054 0.066 Uiso calc 1 . .
C C2 0.8221(5) 0.6006(2) 0.6941(3) 0.0524(16) Uani d 1 . .
H H2A 0.826355 0.630221 0.673115 0.063 Uiso calc 1 . .
H H2B 0.758698 0.589500 0.684601 0.063 Uiso calc 1 . .
C C3 0.8882(5) 0.5689(2) 0.6652(4) 0.0658(19) Uani d 1 . .
H H3A 0.950780 0.581640 0.670649 0.079 Uiso calc 1 . .
H H3B 0.871207 0.565745 0.617733 0.079 Uiso calc 1 . .
C C4 0.8888(5) 0.5227(2) 0.6971(3) 0.0572(17) Uani d 1 . .
H H4 0.824581 0.511206 0.690311 0.069 Uiso calc 1 . .
C C5 0.9087(6) 0.5288(2) 0.7717(4) 0.070(2) Uani d 1 . .
H H5A 0.904789 0.499462 0.793477 0.083 Uiso calc 1 . .
H H5B 0.971870 0.540217 0.780910 0.083 Uiso calc 1 . .
C C6 0.8412(5) 0.5612(2) 0.8002(4) 0.0635(19) Uani d 1 . .
H H6A 0.778607 0.548362 0.794944 0.076 Uiso calc 1 . .
H H6B 0.858017 0.565107 0.847498 0.076 Uiso calc 1 . .
C C7 0.9501(5) 0.4877(2) 0.6668(4) 0.073(2) Uani d 1 . .
C C8 1.0503(6) 0.5018(3) 0.6728(7) 0.123(4) Uani d 1 . .
H H8A 1.088104 0.477493 0.657646 0.148 Uiso calc 1 . .
H H8B 1.069297 0.508583 0.718555 0.148 Uiso calc 1 . .
H H8C 1.057988 0.528361 0.645923 0.148 Uiso calc 1 . .
C C9 0.9412(6) 0.4425(2) 0.7014(4) 0.080(2) Uani d 1 . .
H H9A 0.976262 0.419861 0.679605 0.096 Uiso calc 1 . .
H H9B 0.876463 0.433737 0.699288 0.096 Uiso calc 1 . .
H H9C 0.965064 0.445159 0.747185 0.096 Uiso calc 1 . .
C C10 0.9145(6) 0.4823(3) 0.5934(4) 0.087(3) Uani d 1 . .
H H10A 0.847364 0.481055 0.589740 0.104 Uiso calc 1 . .
H H10B 0.939042 0.454693 0.576106 0.104 Uiso calc 1 . .
H H10C 0.934816 0.507779 0.568314 0.104 Uiso calc 1 . .
C C11 0.4612(4) 0.56539(18) 0.8631(3) 0.0423(13) Uani d 1 . .
H H11 0.411180 0.577990 0.836960 0.051 Uiso calc 1 . .
C C12 0.4837(4) 0.52141(18) 0.8532(3) 0.0441(14) Uani d 1 . .
H H12 0.448158 0.504071 0.821748 0.053 Uiso calc 1 . .
C C13 0.5577(4) 0.50251(16) 0.8888(3) 0.0420(14) Uani d 1 . .
C C14 0.6053(4) 0.52938(17) 0.9356(3) 0.0424(13) Uani d 1 . .
H H14 0.656926 0.517832 0.961176 0.051 Uiso calc 1 . .
C C15 0.5772(4) 0.57269(17) 0.9448(3) 0.0374(12) Uani d 1 . .
C C16 0.6198(4) 0.60330(16) 0.9959(3) 0.0367(12) Uani d 1 . .
C C17 0.6824(4) 0.59046(18) 1.0461(3) 0.0449(14) Uani d 1 . .
H H17 0.703687 0.560529 1.048447 0.054 Uiso calc 1 . .
C C18 0.7148(4) 0.62130(19) 1.0939(3) 0.0451(14) Uani d 1 . .
C C19 0.6807(4) 0.66469(19) 1.0874(3) 0.0463(14) Uani d 1 . .
H H19 0.699986 0.686794 1.118718 0.056 Uiso calc 1 . .
C C20 0.6193(4) 0.67539(17) 1.0356(3) 0.0427(14) Uani d 1 . .
H H20 0.597764 0.705229 1.031575 0.051 Uiso calc 1 . .
C C21 0.5927(5) 0.45537(17) 0.8758(3) 0.0467(15) Uani d 1 . .
C C22 0.5206(6) 0.4271(2) 0.8359(4) 0.069(2) Uani d 1 . .
H H22A 0.546631 0.397907 0.826713 0.083 Uiso calc 1 . .
H H22B 0.502358 0.442336 0.794572 0.083 Uiso calc 1 . .
H H22C 0.466748 0.423211 0.860834 0.083 Uiso calc 1 . .
C C23 0.6773(5) 0.4610(2) 0.8356(3) 0.0541(16) Uani d 1 . .
H H23A 0.697107 0.431731 0.820942 0.065 Uiso calc 1 . .
H H23B 0.727297 0.475013 0.862935 0.065 Uiso calc 1 . .
H H23C 0.660902 0.479946 0.797502 0.065 Uiso calc 1 . .
C C24 0.6195(6) 0.43094(19) 0.9396(3) 0.066(2) Uani d 1 . .
H H24A 0.674710 0.444621 0.961201 0.079 Uiso calc 1 . .
H H24B 0.631702 0.399531 0.930342 0.079 Uiso calc 1 . .
H H24C 0.569221 0.432957 0.968352 0.079 Uiso calc 1 . .
C C25 0.7818(5) 0.6071(2) 1.1505(3) 0.0567(17) Uani d 1 . .
C C26 0.8676(6) 0.5873(4) 1.1234(5) 0.120(4) Uani d 1 . .
H H26A 0.910772 0.577798 1.159708 0.144 Uiso calc 1 . .
H H26B 0.896751 0.609995 1.097513 0.144 Uiso calc 1 . .
H H26C 0.850336 0.561629 1.095629 0.144 Uiso calc 1 . .
C C27 0.7395(7) 0.5705(3) 1.1907(4) 0.092(3) Uani d 1 . .
H H27A 0.691614 0.583508 1.215619 0.110 Uiso calc 1 . .
H H27B 0.787205 0.557289 1.220902 0.110 Uiso calc 1 . .
H H27C 0.712667 0.547453 1.161280 0.110 Uiso calc 1 . .
C C28 0.8094(6) 0.6449(3) 1.1956(4) 0.080(2) Uani d 1 . .
H H28A 0.839265 0.668133 1.171246 0.096 Uiso calc 1 . .
H H28B 0.852241 0.633980 1.231203 0.096 Uiso calc 1 . .
H H28C 0.754921 0.657261 1.213779 0.096 Uiso calc 1 . .
C C29 0.4201(4) 0.79870(16) 0.9050(2) 0.0338(11) Uani d 1 . .
H H29 0.480377 0.795707 0.925430 0.041 Uiso calc 1 . .
C C30 0.3486(4) 0.80094(17) 0.9433(3) 0.0392(13) Uani d 1 . .
H H30 0.359940 0.798650 0.989402 0.047 Uiso calc 1 . .
C C31 0.2590(4) 0.80653(18) 0.9161(3) 0.0388(12) Uani d 1 . .
C C32 0.2475(4) 0.80805(17) 0.8481(3) 0.0383(12) Uani d 1 . .
H H32 0.187760 0.811002 0.826861 0.046 Uiso calc 1 . .
C C33 0.3234(3) 0.80525(14) 0.8110(2) 0.0282(11) Uani d 1 . .
C C34 0.3181(4) 0.80821(15) 0.7388(3) 0.0325(11) Uani d 1 . .
C C35 0.2392(4) 0.81715(17) 0.7002(3) 0.0371(12) Uani d 1 . .
H H35 0.183134 0.821422 0.719666 0.044 Uiso calc 1 . .
C C36 0.2411(4) 0.82000(18) 0.6322(3) 0.0433(13) Uani d 1 . .
C C37 0.3238(4) 0.81104(18) 0.6071(3) 0.0409(13) Uani d 1 . .
H H37 0.327773 0.810687 0.561089 0.049 Uiso calc 1 . .
C C38 0.4007(4) 0.80262(16) 0.6483(3) 0.0360(12) Uani d 1 . .
H H38 0.456772 0.796799 0.629517 0.043 Uiso calc 1 . .
C C39 0.1785(4) 0.8129(2) 0.9579(3) 0.0533(16) Uani d 1 . .
C C40 0.2047(5) 0.8057(3) 1.0309(3) 0.0623(19) Uani d 1 . .
H H40A 0.150432 0.809804 1.055400 0.075 Uiso calc 1 . .
H H40B 0.251911 0.827326 1.046096 0.075 Uiso calc 1 . .
H H40C 0.228491 0.775386 1.037988 0.075 Uiso calc 1 . .
C C41 0.1465(6) 0.8617(3) 0.9489(4) 0.088(3) Uani d 1 . .
H H41A 0.122741 0.866425 0.903454 0.106 Uiso calc 1 . .
H H41B 0.198465 0.881738 0.959562 0.106 Uiso calc 1 . .
H H41C 0.098084 0.867868 0.978029 0.106 Uiso calc 1 . .
C C42 0.1006(5) 0.7811(3) 0.9365(3) 0.079(3) Uani d 1 . .
H H42A 0.053480 0.782398 0.967875 0.095 Uiso calc 1 . .
H H42B 0.124441 0.750591 0.934742 0.095 Uiso calc 1 . .
H H42C 0.073632 0.789765 0.893107 0.095 Uiso calc 1 . .
C C43 0.1538(5) 0.8337(2) 0.5900(3) 0.0556(17) Uani d 1 . .
C C44 0.0790(5) 0.7983(3) 0.5966(3) 0.0637(19) Uani d 1 . .
H H44A 0.063246 0.797055 0.642089 0.076 Uiso calc 1 . .
H H44B 0.101668 0.769130 0.583661 0.076 Uiso calc 1 . .
H H44C 0.024327 0.806232 0.568209 0.076 Uiso calc 1 . .
C C45 0.1215(5) 0.8792(3) 0.6118(4) 0.077(2) Uani d 1 . .
H H45A 0.169995 0.901281 0.607323 0.092 Uiso calc 1 . .
H H45B 0.107159 0.877614 0.657554 0.092 Uiso calc 1 . .
H H45C 0.066445 0.887994 0.584432 0.092 Uiso calc 1 . .
C C46 0.1737(5) 0.8368(3) 0.5172(3) 0.074(2) Uani d 1 . .
H H46A 0.197704 0.808197 0.502977 0.089 Uiso calc 1 . .
H H46B 0.219133 0.860290 0.511757 0.089 Uiso calc 1 . .
H H46C 0.116924 0.843934 0.490634 0.089 Uiso calc 1 . .
C C47 0.6375(4) 0.68457(16) 0.5348(3) 0.0375(13) Uani d 1 . .
H H47 0.612814 0.713340 0.541770 0.045 Uiso calc 1 . .
C C48 0.7019(4) 0.68003(18) 0.4902(3) 0.0387(13) Uani d 1 . .
H H48 0.720955 0.705347 0.466922 0.046 Uiso calc 1 . .
C C49 0.7394(4) 0.63815(17) 0.4789(3) 0.0365(12) Uani d 1 . .
C C50 0.7071(4) 0.60286(17) 0.5134(3) 0.0365(12) Uani d 1 . .
H H50 0.730446 0.573759 0.507019 0.044 Uiso calc 1 . .
C C51 0.6411(4) 0.60917(15) 0.5575(2) 0.0311(11) Uani d 1 . .
C C52 0.5974(4) 0.57334(16) 0.5923(2) 0.0339(12) Uani d 1 . .
C C53 0.6129(4) 0.52825(16) 0.5825(2) 0.0355(12) Uani d 1 . .
H H53 0.657859 0.519455 0.554159 0.043 Uiso calc 1 . .
C C54 0.5644(4) 0.49580(17) 0.6130(3) 0.0383(13) Uani d 1 . .
C C55 0.5055(4) 0.51132(17) 0.6586(3) 0.0426(14) Uani d 1 . .
H H55 0.473641 0.490657 0.683642 0.051 Uiso calc 1 . .
C C56 0.4935(4) 0.55659(17) 0.6673(3) 0.0408(13) Uani d 1 . .
H H56 0.453087 0.566159 0.698505 0.049 Uiso calc 1 . .
C C57 0.8098(4) 0.6306(2) 0.4276(3) 0.0470(14) Uani d 1 . .
C C58 0.8408(5) 0.6740(2) 0.3985(4) 0.070(2) Uani d 1 . .
H H58A 0.867141 0.693449 0.433517 0.085 Uiso calc 1 . .
H H58B 0.788058 0.688909 0.375380 0.085 Uiso calc 1 . .
H H58C 0.887117 0.667798 0.367739 0.085 Uiso calc 1 . .
C C59 0.7637(5) 0.6014(3) 0.3725(3) 0.066(2) Uani d 1 . .
H H59A 0.807705 0.595362 0.339930 0.079 Uiso calc 1 . .
H H59B 0.710530 0.617215 0.351579 0.079 Uiso calc 1 . .
H H59C 0.743732 0.573230 0.390812 0.079 Uiso calc 1 . .
C C60 0.8915(5) 0.6054(3) 0.4608(4) 0.068(2) Uani d 1 . .
H H60A 0.870490 0.576921 0.477827 0.081 Uiso calc 1 . .
H H60B 0.919769 0.623297 0.496879 0.081 Uiso calc 1 . .
H H60C 0.936594 0.599670 0.428924 0.081 Uiso calc 1 . .
C C61 0.5756(4) 0.44589(17) 0.5985(3) 0.0445(14) Uani d 1 . .
C C62 0.6150(5) 0.43821(18) 0.5342(3) 0.0573(18) Uani d 1 . .
H H62A 0.575623 0.452384 0.499209 0.069 Uiso calc 1 . .
H H62B 0.618411 0.406099 0.525802 0.069 Uiso calc 1 . .
H H62C 0.676602 0.451148 0.535406 0.069 Uiso calc 1 . .
C C63 0.4813(5) 0.42335(18) 0.5962(3) 0.0517(16) Uani d 1 . .
H H63A 0.486641 0.392432 0.581507 0.062 Uiso calc 1 . .
H H63B 0.438227 0.439499 0.565756 0.062 Uiso calc 1 . .
H H63C 0.458854 0.423711 0.639969 0.062 Uiso calc 1 . .
C C64 0.6387(5) 0.42511(19) 0.6548(3) 0.0528(16) Uani d 1 . .
H H64A 0.608450 0.426894 0.695666 0.063 Uiso calc 1 . .
H H64B 0.696750 0.441509 0.659562 0.063 Uiso calc 1 . .
H H64C 0.650633 0.393805 0.644698 0.063 Uiso calc 1 . .
C C65 0.9641(5) 0.7705(3) 0.7664(3) 0.066(2) Uani d 1 . .
C C66 0.8937(6) 0.7368(4) 0.7677(5) 0.104(3) Uani d 1 . .
H H66A 0.918449 0.710726 0.792002 0.125 Uiso calc 1 . .
H H66B 0.873525 0.727973 0.722916 0.125 Uiso calc 1 . .
H H66C 0.841527 0.748781 0.789234 0.125 Uiso calc 1 . .

loop_
_atom_site_aniso_label
_atom_site_aniso_U_11
_atom_site_aniso_U_22
_atom_site_aniso_U_33
_atom_site_aniso_U_12
_atom_site_aniso_U_13
_atom_site_aniso_U_23
V1 0.0403(5) 0.0201(4) 0.0304(4) 0.0032(3) 0.0057(4) -0.0015(3)
V2 0.0537(6) 0.0216(4) 0.0288(4) -0.0004(4) 0.0098(4) -0.0013(3)
V3 0.0417(5) 0.0184(4) 0.0333(5) 0.0000(3) 0.0035(4) -0.0037(3)
V4 0.0389(5) 0.0166(4) 0.0338(5) 0.0008(3) 0.0051(4) -0.0023(3)
V5 0.0453(5) 0.0181(4) 0.0342(5) -0.0011(4) 0.0106(4) -0.0014(3)
V6 0.0525(6) 0.0202(4) 0.0278(4) -0.0028(4) 0.0063(4) -0.0010(3)
V7 0.0384(5) 0.0176(4) 0.0320(4) -0.0010(3) 0.0045(4) -0.0013(3)
O1 0.050(2) 0.0265(18) 0.051(2) 0.0027(16) 0.0064(19) -0.0082(17)
O2 0.051(2) 0.0229(17) 0.0314(18) 0.0007(15) 0.0071(16) 0.0010(14)
O3 0.046(2) 0.0170(16) 0.0309(18) 0.0007(14) 0.0100(15) -0.0004(13)
O4 0.052(2) 0.0165(16) 0.0301(18) -0.0028(15) 0.0074(16) 0.0017(14)
O5 0.058(3) 0.0305(19) 0.038(2) -0.0041(17) 0.0156(18) 0.0035(16)
O6 0.052(2) 0.0200(16) 0.0302(18) 0.0016(15) 0.0080(16) -0.0036(14)
O7 0.050(2) 0.0271(18) 0.0283(18) -0.0083(16) 0.0064(16) 0.0025(14)
O8 0.052(2) 0.0240(18) 0.048(2) 0.0048(16) 0.0019(18) -0.0043(16)
O9 0.039(2) 0.0199(16) 0.0356(18) -0.0011(14) 0.0034(15) -0.0073(14)
O10 0.039(2) 0.0163(15) 0.0338(18) -0.0017(14) 0.0080(15) -0.0005(13)
O11 0.046(2) 0.0186(16) 0.043(2) -0.0003(15) 0.0042(17) -0.0020(15)
O12 0.040(2) 0.0180(16) 0.0391(19) -0.0022(14) 0.0106(16) 0.0000(14)
O13 0.043(2) 0.0163(15) 0.0296(17) -0.0013(14) 0.0064(15) -0.0036(13)
O14 0.050(2) 0.0242(18) 0.048(2) 0.0020(16) 0.0129(18) -0.0005(16)
O15 0.049(2) 0.0196(16) 0.0343(19) 0.0002(15) 0.0060(16) -0.0024(14)
O16 0.056(3) 0.034(2) 0.039(2) 0.0003(18) 0.0073(18) -0.0029(17)
O17 0.064(3) 0.0278(18) 0.038(2) -0.0145(18) 0.0131(19) -0.0077(16)
O18 0.043(2) 0.031(2) 0.087(3) -0.0017(17) -0.005(2) 0.005(2)
N1 0.053(3) 0.024(2) 0.029(2) -0.005(2) 0.009(2) -0.0007(18)
N2 0.057(3) 0.025(2) 0.030(2) 0.000(2) 0.006(2) -0.0010(18)
N3 0.036(2) 0.0137(18) 0.039(2) 0.0044(16) 0.0042(19) -0.0056(17)
N4 0.043(3) 0.0144(18) 0.033(2) -0.0004(17) 0.0078(19) 0.0004(16)
N5 0.054(3) 0.0144(18) 0.030(2) -0.0052(18) 0.009(2) -0.0013(16)
N6 0.055(3) 0.025(2) 0.023(2) -0.0098(19) 0.0014(19) -0.0020(17)
N7 0.047(4) 0.118(6) 0.070(4) -0.009(4) 0.009(3) 0.003(4)
C1 0.048(4) 0.037(3) 0.080(5) 0.009(3) 0.006(3) -0.006(3)
C2 0.064(4) 0.041(3) 0.052(4) 0.006(3) 0.006(3) 0.005(3)
C3 0.076(5) 0.062(4) 0.061(4) 0.011(4) 0.015(4) -0.009(4)
C4 0.062(4) 0.048(4) 0.062(4) 0.006(3) 0.007(3) -0.010(3)
C5 0.078(5) 0.047(4) 0.081(5) 0.021(4) -0.012(4) -0.007(4)
C6 0.076(5) 0.049(4) 0.064(4) 0.015(3) -0.005(4) 0.008(3)
C7 0.070(5) 0.049(4) 0.098(6) 0.013(4) 0.002(4) -0.021(4)
C8 0.063(6) 0.080(6) 0.230(14) 0.013(5) 0.032(7) -0.053(8)
C9 0.089(6) 0.050(4) 0.099(6) 0.017(4) -0.007(5) -0.017(4)
C10 0.103(7) 0.074(6) 0.086(6) 0.016(5) 0.030(5) -0.026(5)
C11 0.058(4) 0.033(3) 0.037(3) -0.011(3) 0.009(3) -0.003(2)
C12 0.066(4) 0.029(3) 0.039(3) -0.014(3) 0.009(3) 0.000(2)
C13 0.074(4) 0.020(2) 0.034(3) -0.009(3) 0.017(3) -0.002(2)
C14 0.061(4) 0.024(3) 0.044(3) -0.002(2) 0.013(3) -0.005(2)
C15 0.050(3) 0.031(3) 0.033(3) -0.001(2) 0.011(2) -0.006(2)
C16 0.052(3) 0.017(2) 0.042(3) 0.001(2) 0.010(3) -0.003(2)
C17 0.055(4) 0.028(3) 0.052(3) 0.004(3) 0.004(3) -0.007(3)
C18 0.053(4) 0.040(3) 0.042(3) 0.004(3) 0.005(3) -0.007(3)
C19 0.062(4) 0.035(3) 0.042(3) -0.004(3) 0.003(3) -0.009(3)
C20 0.068(4) 0.023(3) 0.037(3) 0.000(3) 0.010(3) -0.008(2)
C21 0.078(4) 0.024(3) 0.040(3) -0.006(3) 0.019(3) -0.004(2)
C22 0.103(6) 0.026(3) 0.078(5) -0.008(3) 0.011(4) -0.014(3)
C23 0.078(5) 0.040(3) 0.046(3) 0.006(3) 0.019(3) -0.004(3)
C24 0.120(7) 0.024(3) 0.055(4) 0.007(3) 0.021(4) 0.003(3)
C25 0.052(4) 0.052(4) 0.064(4) 0.003(3) -0.011(3) -0.001(3)
C26 0.072(6) 0.197(12) 0.085(6) 0.050(7) -0.028(5) -0.019(7)
C27 0.117(8) 0.070(5) 0.080(6) -0.024(5) -0.044(5) 0.018(4)
C28 0.104(7) 0.066(5) 0.063(5) 0.002(4) -0.037(4) 0.001(4)
C29 0.044(3) 0.025(2) 0.032(3) 0.003(2) 0.002(2) -0.002(2)
C30 0.057(4) 0.028(3) 0.035(3) 0.004(2) 0.012(3) -0.009(2)
C31 0.046(3) 0.034(3) 0.038(3) 0.001(2) 0.007(2) 0.003(2)
C32 0.033(3) 0.032(3) 0.050(3) 0.002(2) 0.004(2) -0.001(2)
C33 0.037(3) 0.014(2) 0.035(3) 0.0004(19) 0.009(2) 0.0013(19)
C34 0.038(3) 0.016(2) 0.044(3) 0.001(2) 0.001(2) 0.000(2)
C35 0.041(3) 0.029(3) 0.041(3) 0.000(2) 0.001(2) 0.003(2)
C36 0.047(3) 0.032(3) 0.050(3) -0.004(2) -0.001(3) 0.004(3)
C37 0.055(4) 0.032(3) 0.036(3) -0.002(2) 0.005(3) 0.000(2)
C38 0.044(3) 0.023(2) 0.041(3) -0.002(2) 0.004(2) 0.001(2)
C39 0.050(4) 0.068(4) 0.044(3) 0.008(3) 0.015(3) 0.004(3)
C40 0.050(4) 0.089(5) 0.051(4) -0.001(4) 0.018(3) -0.001(4)
C41 0.091(6) 0.090(6) 0.089(6) 0.047(5) 0.047(5) 0.021(5)
C42 0.036(4) 0.153(8) 0.048(4) -0.011(4) 0.002(3) 0.014(5)
C43 0.048(4) 0.069(4) 0.048(4) -0.003(3) -0.009(3) 0.010(3)
C44 0.053(4) 0.089(5) 0.048(4) -0.002(4) -0.006(3) -0.007(4)
C45 0.067(5) 0.068(5) 0.090(6) 0.018(4) -0.028(4) 0.014(4)
C46 0.061(5) 0.103(6) 0.056(4) -0.014(4) -0.013(4) 0.029(4)
C47 0.058(4) 0.021(2) 0.034(3) 0.003(2) 0.011(3) 0.007(2)
C48 0.053(4) 0.032(3) 0.031(3) 0.001(2) 0.003(2) 0.003(2)
C49 0.040(3) 0.031(3) 0.038(3) 0.002(2) 0.001(2) 0.003(2)
C50 0.042(3) 0.024(2) 0.043(3) 0.004(2) 0.002(2) -0.005(2)
C51 0.048(3) 0.021(2) 0.023(2) -0.001(2) -0.002(2) -0.0010(19)
C52 0.048(3) 0.021(2) 0.031(3) -0.004(2) -0.005(2) -0.001(2)
C53 0.052(3) 0.022(2) 0.032(3) -0.001(2) -0.001(2) 0.003(2)
C54 0.052(4) 0.025(3) 0.035(3) -0.005(2) -0.009(2) 0.000(2)
C55 0.071(4) 0.024(3) 0.033(3) -0.011(3) 0.003(3) 0.002(2)
C56 0.065(4) 0.027(3) 0.030(3) -0.012(3) 0.006(3) 0.004(2)
C57 0.045(3) 0.042(3) 0.056(4) 0.007(3) 0.017(3) 0.005(3)
C58 0.070(5) 0.053(4) 0.095(6) 0.005(4) 0.042(4) 0.014(4)
C59 0.080(5) 0.070(5) 0.050(4) -0.002(4) 0.028(4) -0.008(3)
C60 0.050(4) 0.080(5) 0.074(5) 0.022(4) 0.013(4) 0.009(4)
C61 0.066(4) 0.021(3) 0.045(3) 0.000(3) -0.006(3) -0.003(2)
C62 0.101(6) 0.021(3) 0.051(4) -0.005(3) 0.007(4) -0.009(3)
C63 0.072(4) 0.023(3) 0.057(4) -0.009(3) -0.009(3) -0.002(3)
C64 0.067(4) 0.031(3) 0.059(4) -0.001(3) -0.008(3) -0.002(3)
C65 0.042(4) 0.108(6) 0.049(4) 0.002(4) 0.002(3) 0.003(4)
C66 0.068(6) 0.115(8) 0.128(9) -0.027(5) 0.002(6) -0.009(7)

loop_
_atom_type_symbol
_atom_type_description
_atom_type_scat_dispersion_real
_atom_type_scat_dispersion_imag
_atom_type_scat_source
C C 0.0033 0.0016
;
International Tables for Crystallography
(Vol. C, Tables 4.2.6.8 and 6.1.1.4)
;
H H 0.0000 0.0000
;
International Tables for Crystallography
(Vol. C, Table 6.1.1.4)
;
N N 0.0061 0.0033
;
International Tables for Crystallography
(Vol. C, Tables 4.2.6.8 and 6.1.1.4)
;
O O 0.0106 0.0060
;
International Tables for Crystallography
(Vol. C, Tables 4.2.6.8 and 6.1.1.4)
;
V V 0.3005 0.5294
;
International Tables for Crystallography
(Vol. C, Tables 4.2.6.8 and 6.1.1.4)
;

loop_
_geom_angle_atom_site_label_1
_geom_angle_atom_site_label_2
_geom_angle_atom_site_label_3
_geom_angle_site_symmetry_1
_geom_angle_site_symmetry_3
_geom_angle
_geom_angle_publ_flag
O2 V1 O3 . . 106.21(16) ?
O2 V1 O4 . . 105.91(17) ?
O3 V1 O4 . . 113.62(16) ?
O2 V1 O1 . . 106.06(18) ?
O3 V1 O1 . . 112.90(17) ?
O4 V1 O1 . . 111.45(18) ?
O5 V2 O6 . . 105.34(17) ?
O5 V2 O7 . . 100.55(19) ?
O6 V2 O7 . . 104.80(16) ?
O5 V2 N2 . . 90.13(19) ?
O6 V2 N2 . . 88.73(17) ?
O7 V2 N2 . . 159.66(16) ?
O5 V2 N1 . . 100.05(17) ?
O6 V2 N1 . . 148.79(18) ?
O7 V2 N1 . . 87.80(16) ?
N2 V2 N1 . . 73.22(17) ?
O5 V2 O3 . . 171.45(18) ?
O6 V2 O3 . . 74.80(14) ?
O7 V2 O3 . . 87.57(14) ?
N2 V2 O3 . . 81.32(15) ?
N1 V2 O3 . . 77.40(14) ?
O5 V2 V3 . . 140.43(14) ?
O6 V2 V3 . . 35.35(11) ?
O7 V2 V3 . . 96.50(11) ?
N2 V2 V3 . . 85.73(12) ?
N1 V2 V3 . . 116.12(12) ?
O3 V2 V3 . . 39.52(8) ?
O8 V3 O10 . . 102.23(18) ?
O8 V3 O9 . . 102.70(17) ?
O10 V3 O9 . . 91.69(14) ?
O8 V3 O6 . . 99.59(18) ?
O10 V3 O6 . . 156.55(16) ?
O9 V3 O6 . . 91.84(14) ?
O8 V3 O3 . . 101.20(16) ?
O10 V3 O3 . . 87.64(13) ?
O9 V3 O3 . . 155.67(16) ?
O6 V3 O3 . . 79.73(13) ?
O8 V3 V2 . . 105.03(14) ?
O10 V3 V2 . . 132.11(10) ?
O9 V3 V2 . . 119.07(11) ?
O6 V3 V2 . . 30.83(9) ?
O3 V3 V2 . . 48.98(10) ?
O11 V4 O12 . . 102.46(17) ?
O11 V4 O9 . . 103.13(17) ?
O12 V4 O9 . . 100.16(16) ?
O11 V4 N4 . . 92.97(17) ?
O12 V4 N4 . . 91.68(16) ?
O9 V4 N4 . . 157.31(15) ?
O11 V4 N3 . . 94.14(16) ?
O12 V4 N3 . . 158.44(16) ?
O9 V4 N3 . . 89.20(16) ?
N4 V4 N3 . . 73.61(16) ?
O11 V4 O13 . . 174.98(17) ?
O12 V4 O13 . . 79.69(13) ?
O9 V4 O13 . . 80.81(13) ?
N4 V4 O13 . . 82.39(13) ?
N3 V4 O13 . . 82.74(13) ?
O14 V5 O12 . . 101.91(16) ?
O14 V5 O10 . . 103.27(18) ?
O12 V5 O10 . . 93.35(15) ?
O14 V5 O15 . . 100.93(18) ?
O12 V5 O15 . . 92.85(15) ?
O10 V5 O15 . . 153.17(15) ?
O14 V5 O4 . . 101.27(16) ?
O12 V5 O4 . . 156.45(15) ?
O10 V5 O4 . . 85.33(14) ?
O15 V5 O4 . . 78.71(14) ?
O14 V5 V6 . . 105.74(14) ?
O12 V5 V6 . . 122.11(12) ?
O10 V5 V6 . . 126.91(10) ?
O15 V5 V6 . . 32.71(9) ?
O4 V5 V6 . . 46.05(11) ?
O16 V6 O15 . . 104.53(18) ?
O16 V6 O17 . . 101.61(19) ?
O15 V6 O17 . . 105.18(16) ?
O16 V6 N5 . . 90.95(18) ?
O15 V6 N5 . . 87.92(15) ?
O17 V6 N5 . . 158.69(18) ?
O16 V6 N6 . . 93.69(17) ?
O15 V6 N6 . . 153.46(18) ?
O17 V6 N6 . . 89.49(16) ?
N5 V6 N6 . . 72.41(15) ?
O16 V6 O4 . . 172.24(17) ?
O15 V6 O4 . . 77.70(15) ?
O17 V6 O4 . . 84.77(16) ?
N5 V6 O4 . . 81.66(15) ?
N6 V6 O4 . . 81.87(14) ?
O16 V6 V5 . . 141.52(14) ?
O15 V6 V5 . . 37.21(12) ?
O17 V6 V5 . . 95.34(12) ?
N5 V6 V5 . . 84.93(11) ?
N6 V6 V5 . . 120.97(12) ?
O4 V6 V5 . . 40.53(8) ?
O18 V7 O13 . . 109.11(18) ?
O18 V7 O17 . . 108.9(2) ?
O13 V7 O17 . . 111.70(17) ?
O18 V7 O7 . . 108.6(2) ?
O13 V7 O7 . . 109.22(16) ?
O17 V7 O7 . . 109.25(17) ?
C1 O1 V1 . . 129.3(4) ?
V1 O3 V3 . . 113.55(17) ?
V1 O3 V2 . . 148.84(19) ?
V3 O3 V2 . . 91.50(12) ?
V1 O4 V5 . . 115.67(17) ?
V1 O4 V6 . . 140.14(18) ?
V5 O4 V6 . . 93.42(14) ?
V2 O6 V3 . . 113.82(17) ?
V7 O7 V2 . . 129.2(2) ?
V4 O9 V3 . . 119.51(18) ?
V5 O10 V3 . . 124.88(19) ?
V4 O12 V5 . . 121.91(18) ?
V7 O13 V4 . . 144.53(19) ?
V6 O15 V5 . . 110.08(18) ?
V7 O17 V6 . . 126.7(2) ?
C15 N1 C11 . . 117.6(5) ?
C15 N1 V2 . . 119.5(3) ?
C11 N1 V2 . . 122.6(4) ?
C20 N2 C16 . . 118.8(5) ?
C20 N2 V2 . . 121.5(4) ?
C16 N2 V2 . . 119.5(4) ?
C33 N3 C29 . . 117.8(4) ?
C33 N3 V4 . . 119.5(3) ?
C29 N3 V4 . . 122.6(4) ?
C38 N4 C34 . . 117.0(5) ?
C38 N4 V4 . . 123.8(4) ?
C34 N4 V4 . . 118.7(3) ?
C47 N5 C51 . . 118.4(4) ?
C47 N5 V6 . . 121.2(3) ?
C51 N5 V6 . . 120.1(3) ?
C56 N6 C52 . . 117.3(4) ?
C56 N6 V6 . . 123.2(4) ?
C52 N6 V6 . . 119.0(3) ?
O1 C1 C6 . . 110.9(5) ?
O1 C1 C2 . . 111.6(5) ?
C6 C1 C2 . . 110.9(5) ?
O1 C1 H1 . . 107.7 ?
C6 C1 H1 . . 107.7 ?
C2 C1 H1 . . 107.7 ?
C1 C2 C3 . . 112.1(6) ?
C1 C2 H2A . . 109.2 ?
C3 C2 H2A . . 109.2 ?
C1 C2 H2B . . 109.2 ?
C3 C2 H2B . . 109.2 ?
H2A C2 H2B . . 107.9 ?
C2 C3 C4 . . 112.5(6) ?
C2 C3 H3A . . 109.1 ?
C4 C3 H3A . . 109.1 ?
C2 C3 H3B . . 109.1 ?
C4 C3 H3B . . 109.1 ?
H3A C3 H3B . . 107.8 ?
C3 C4 C7 . . 115.2(6) ?
C3 C4 C5 . . 108.1(5) ?
C7 C4 C5 . . 114.2(6) ?
C3 C4 H4 . . 106.2 ?
C7 C4 H4 . . 106.2 ?
C5 C4 H4 . . 106.2 ?
C6 C5 C4 . . 112.1(6) ?
C6 C5 H5A . . 109.2 ?
C4 C5 H5A . . 109.2 ?
C6 C5 H5B . . 109.2 ?
C4 C5 H5B . . 109.2 ?
H5A C5 H5B . . 107.9 ?
C1 C6 C5 . . 111.3(6) ?
C1 C6 H6A . . 109.4 ?
C5 C6 H6A . . 109.4 ?
C1 C6 H6B . . 109.4 ?
C5 C6 H6B . . 109.4 ?
H6A C6 H6B . . 108.0 ?
C8 C7 C9 . . 108.9(7) ?
C8 C7 C4 . . 111.5(6) ?
C9 C7 C4 . . 109.8(7) ?
C8 C7 C10 . . 110.6(8) ?
C9 C7 C10 . . 108.5(6) ?
C4 C7 C10 . . 107.4(6) ?
C7 C8 H8A . . 109.5 ?
C7 C8 H8B . . 109.5 ?
H8A C8 H8B . . 109.5 ?
C7 C8 H8C . . 109.5 ?
H8A C8 H8C . . 109.5 ?
H8B C8 H8C . . 109.5 ?
C7 C9 H9A . . 109.5 ?
C7 C9 H9B . . 109.5 ?
H9A C9 H9B . . 109.5 ?
C7 C9 H9C . . 109.5 ?
H9A C9 H9C . . 109.5 ?
H9B C9 H9C . . 109.5 ?
C7 C10 H10A . . 109.5 ?
C7 C10 H10B . . 109.5 ?
H10A C10 H10B . . 109.5 ?
C7 C10 H10C . . 109.5 ?
H10A C10 H10C . . 109.5 ?
H10B C10 H10C . . 109.5 ?
N1 C11 C12 . . 122.7(6) ?
N1 C11 H11 . . 118.6 ?
C12 C11 H11 . . 118.6 ?
C11 C12 C13 . . 120.1(5) ?
C11 C12 H12 . . 120.0 ?
C13 C12 H12 . . 120.0 ?
C12 C13 C14 . . 117.1(5) ?
C12 C13 C21 . . 123.0(5) ?
C14 C13 C21 . . 119.8(6) ?
C15 C14 C13 . . 120.0(6) ?
C15 C14 H14 . . 120.0 ?
C13 C14 H14 . . 120.0 ?
N1 C15 C14 . . 122.5(5) ?
N1 C15 C16 . . 113.3(4) ?
C14 C15 C16 . . 124.2(5) ?
N2 C16 C17 . . 121.4(5) ?
N2 C16 C15 . . 113.8(5) ?
C17 C16 C15 . . 124.7(5) ?
C16 C17 C18 . . 120.5(5) ?
C16 C17 H17 . . 119.8 ?
C18 C17 H17 . . 119.8 ?
C19 C18 C17 . . 116.7(6) ?
C19 C18 C25 . . 122.6(5) ?
C17 C18 C25 . . 120.7(5) ?
C20 C19 C18 . . 119.9(5) ?
C20 C19 H19 . . 120.1 ?
C18 C19 H19 . . 120.1 ?
N2 C20 C19 . . 122.8(5) ?
N2 C20 H20 . . 118.6 ?
C19 C20 H20 . . 118.6 ?
C24 C21 C13 . . 111.1(5) ?
C24 C21 C22 . . 108.2(5) ?
C13 C21 C22 . . 112.1(6) ?
C24 C21 C23 . . 110.4(6) ?
C13 C21 C23 . . 106.4(4) ?
C22 C21 C23 . . 108.6(5) ?
C21 C22 H22A . . 109.5 ?
C21 C22 H22B . . 109.5 ?
H22A C22 H22B . . 109.5 ?
C21 C22 H22C . . 109.5 ?
H22A C22 H22C . . 109.5 ?
H22B C22 H22C . . 109.5 ?
C21 C23 H23A . . 109.5 ?
C21 C23 H23B . . 109.5 ?
H23A C23 H23B . . 109.5 ?
C21 C23 H23C . . 109.5 ?
H23A C23 H23C . . 109.5 ?
H23B C23 H23C . . 109.5 ?
C21 C24 H24A . . 109.5 ?
C21 C24 H24B . . 109.5 ?
H24A C24 H24B . . 109.5 ?
C21 C24 H24C . . 109.5 ?
H24A C24 H24C . . 109.5 ?
H24B C24 H24C . . 109.5 ?
C28 C25 C18 . . 112.7(6) ?
C28 C25 C27 . . 108.1(6) ?
C18 C25 C27 . . 110.4(6) ?
C28 C25 C26 . . 109.1(7) ?
C18 C25 C26 . . 109.1(6) ?
C27 C25 C26 . . 107.3(8) ?
C25 C26 H26A . . 109.5 ?
C25 C26 H26B . . 109.5 ?
H26A C26 H26B . . 109.5 ?
C25 C26 H26C . . 109.5 ?
H26A C26 H26C . . 109.5 ?
H26B C26 H26C . . 109.5 ?
C25 C27 H27A . . 109.5 ?
C25 C27 H27B . . 109.5 ?
H27A C27 H27B . . 109.5 ?
C25 C27 H27C . . 109.5 ?
H27A C27 H27C . . 109.5 ?
H27B C27 H27C . . 109.5 ?
C25 C28 H28A . . 109.5 ?
C25 C28 H28B . . 109.5 ?
H28A C28 H28B . . 109.5 ?
C25 C28 H28C . . 109.5 ?
H28A C28 H28C . . 109.5 ?
H28B C28 H28C . . 109.5 ?
C30 C29 N3 . . 122.6(5) ?
C30 C29 H29 . . 118.7 ?
N3 C29 H29 . . 118.7 ?
C29 C30 C31 . . 121.2(5) ?
C29 C30 H30 . . 119.4 ?
C31 C30 H30 . . 119.4 ?
C32 C31 C30 . . 116.1(5) ?
C32 C31 C39 . . 121.5(5) ?
C30 C31 C39 . . 122.3(5) ?
C31 C32 C33 . . 120.4(5) ?
C31 C32 H32 . . 119.8 ?
C33 C32 H32 . . 119.8 ?
N3 C33 C32 . . 121.9(5) ?
N3 C33 C34 . . 113.9(4) ?
C32 C33 C34 . . 124.2(5) ?
N4 C34 C35 . . 122.2(5) ?
N4 C34 C33 . . 113.4(4) ?
C35 C34 C33 . . 124.3(5) ?
C34 C35 C36 . . 120.4(5) ?
C34 C35 H35 . . 119.8 ?
C36 C35 H35 . . 119.8 ?
C37 C36 C35 . . 116.6(5) ?
C37 C36 C43 . . 123.6(5) ?
C35 C36 C43 . . 119.7(5) ?
C38 C37 C36 . . 120.3(5) ?
C38 C37 H37 . . 119.8 ?
C36 C37 H37 . . 119.8 ?
N4 C38 C37 . . 123.3(5) ?
N4 C38 H38 . . 118.4 ?
C37 C38 H38 . . 118.4 ?
C42 C39 C31 . . 110.7(5) ?
C42 C39 C40 . . 108.5(6) ?
C31 C39 C40 . . 112.9(5) ?
C42 C39 C41 . . 110.3(7) ?
C31 C39 C41 . . 106.9(5) ?
C40 C39 C41 . . 107.5(6) ?
C39 C40 H40A . . 109.5 ?
C39 C40 H40B . . 109.5 ?
H40A C40 H40B . . 109.5 ?
C39 C40 H40C . . 109.5 ?
H40A C40 H40C . . 109.5 ?
H40B C40 H40C . . 109.5 ?
C39 C41 H41A . . 109.5 ?
C39 C41 H41B . . 109.5 ?
H41A C41 H41B . . 109.5 ?
C39 C41 H41C . . 109.5 ?
H41A C41 H41C . . 109.5 ?
H41B C41 H41C . . 109.5 ?
C39 C42 H42A . . 109.5 ?
C39 C42 H42B . . 109.5 ?
H42A C42 H42B . . 109.5 ?
C39 C42 H42C . . 109.5 ?
H42A C42 H42C . . 109.5 ?
H42B C42 H42C . . 109.5 ?
C45 C43 C44 . . 110.6(6) ?
C45 C43 C36 . . 109.7(5) ?
C44 C43 C36 . . 109.3(5) ?
C45 C43 C46 . . 108.5(6) ?
C44 C43 C46 . . 108.4(6) ?
C36 C43 C46 . . 110.4(6) ?
C43 C44 H44A . . 109.5 ?
C43 C44 H44B . . 109.5 ?
H44A C44 H44B . . 109.5 ?
C43 C44 H44C . . 109.5 ?
H44A C44 H44C . . 109.5 ?
H44B C44 H44C . . 109.5 ?
C43 C45 H45A . . 109.5 ?
C43 C45 H45B . . 109.5 ?
H45A C45 H45B . . 109.5 ?
C43 C45 H45C . . 109.5 ?
H45A C45 H45C . . 109.5 ?
H45B C45 H45C . . 109.5 ?
C43 C46 H46A . . 109.5 ?
C43 C46 H46B . . 109.5 ?
H46A C46 H46B . . 109.5 ?
C43 C46 H46C . . 109.5 ?
H46A C46 H46C . . 109.5 ?
H46B C46 H46C . . 109.5 ?
N5 C47 C48 . . 122.6(5) ?
N5 C47 H47 . . 118.7 ?
C48 C47 H47 . . 118.7 ?
C47 C48 C49 . . 120.0(5) ?
C47 C48 H48 . . 120.0 ?
C49 C48 H48 . . 120.0 ?
C50 C49 C48 . . 116.7(5) ?
C50 C49 C57 . . 120.8(5) ?
C48 C49 C57 . . 122.4(5) ?
C49 C50 C51 . . 121.0(5) ?
C49 C50 H50 . . 119.5 ?
C51 C50 H50 . . 119.5 ?
N5 C51 C50 . . 121.1(4) ?
N5 C51 C52 . . 113.9(4) ?
C50 C51 C52 . . 124.8(4) ?
N6 C52 C53 . . 121.6(5) ?
N6 C52 C51 . . 114.1(4) ?
C53 C52 C51 . . 124.2(5) ?
C54 C53 C52 . . 121.6(5) ?
C54 C53 H53 . . 119.2 ?
C52 C53 H53 . . 119.2 ?
C53 C54 C55 . . 115.7(5) ?
C53 C54 C61 . . 122.1(5) ?
C55 C54 C61 . . 122.2(5) ?
C56 C55 C54 . . 120.2(5) ?
C56 C55 H55 . . 119.9 ?
C54 C55 H55 . . 119.9 ?
N6 C56 C55 . . 123.2(5) ?
N6 C56 H56 . . 118.4 ?
C55 C56 H56 . . 118.4 ?
C58 C57 C60 . . 110.7(6) ?
C58 C57 C59 . . 108.9(6) ?
C60 C57 C59 . . 109.1(6) ?
C58 C57 C49 . . 112.2(5) ?
C60 C57 C49 . . 108.0(5) ?
C59 C57 C49 . . 107.9(5) ?
C57 C58 H58A . . 109.5 ?
C57 C58 H58B . . 109.5 ?
H58A C58 H58B . . 109.5 ?
C57 C58 H58C . . 109.5 ?
H58A C58 H58C . . 109.5 ?
H58B C58 H58C . . 109.5 ?
C57 C59 H59A . . 109.5 ?
C57 C59 H59B . . 109.5 ?
H59A C59 H59B . . 109.5 ?
C57 C59 H59C . . 109.5 ?
H59A C59 H59C . . 109.5 ?
H59B C59 H59C . . 109.5 ?
C57 C60 H60A . . 109.5 ?
C57 C60 H60B . . 109.5 ?
H60A C60 H60B . . 109.5 ?
C57 C60 H60C . . 109.5 ?
H60A C60 H60C . . 109.5 ?
H60B C60 H60C . . 109.5 ?
C62 C61 C63 . . 108.2(5) ?
C62 C61 C54 . . 112.0(5) ?
C63 C61 C54 . . 109.0(5) ?
C62 C61 C64 . . 110.3(5) ?
C63 C61 C64 . . 109.1(5) ?
C54 C61 C64 . . 108.2(4) ?
C61 C62 H62A . . 109.5 ?
C61 C62 H62B . . 109.5 ?
H62A C62 H62B . . 109.5 ?
C61 C62 H62C . . 109.5 ?
H62A C62 H62C . . 109.5 ?
H62B C62 H62C . . 109.5 ?
C61 C63 H63A . . 109.5 ?
C61 C63 H63B . . 109.5 ?
H63A C63 H63B . . 109.5 ?
C61 C63 H63C . . 109.5 ?
H63A C63 H63C . . 109.5 ?
H63B C63 H63C . . 109.5 ?
C61 C64 H64A . . 109.5 ?
C61 C64 H64B . . 109.5 ?
H64A C64 H64B . . 109.5 ?
C61 C64 H64C . . 109.5 ?
H64A C64 H64C . . 109.5 ?
H64B C64 H64C . . 109.5 ?
N7 C65 C66 . . 178.0(9) ?
C65 C66 H66A . . 109.5 ?
C65 C66 H66B . . 109.5 ?
H66A C66 H66B . . 109.5 ?
C65 C66 H66C . . 109.5 ?
H66A C66 H66C . . 109.5 ?
H66B C66 H66C . . 109.5 ?

loop_
_geom_bond_atom_site_label_1
_geom_bond_atom_site_label_2
_geom_bond_distance
V1 O2 1.603(3)
V1 O3 1.775(3)
V1 O4 1.777(3)
V1 O1 1.780(4)
V2 O5 1.599(4)
V2 O6 1.731(3)
V2 O7 1.831(4)
V2 N2 2.152(5)
V2 N1 2.162(4)
V2 O3 2.332(3)
V2 V3 3.0894(12)
V3 O8 1.592(4)
V3 O10 1.836(3)
V3 O9 1.838(3)
V3 O6 1.954(4)
V3 O3 1.967(3)
V4 O11 1.603(3)
V4 O12 1.800(3)
V4 O9 1.806(4)
V4 N4 2.139(4)
V4 N3 2.140(4)
V4 O13 2.250(3)
V5 O14 1.586(4)
V5 O12 1.831(3)
V5 O10 1.831(3)
V5 O15 1.955(4)
V5 O4 1.977(3)
V5 V6 3.0362(12)
V6 O16 1.614(4)
V6 O15 1.747(3)
V6 O17 1.834(4)
V6 N5 2.164(4)
V6 N6 2.179(4)
V6 O4 2.190(4)
V7 O18 1.611(4)
V7 O13 1.720(3)
V7 O17 1.770(4)
V7 O7 1.770(3)

loop_
_geom_hbond_atom_site_label_D
_geom_hbond_atom_site_label_H
_geom_hbond_atom_site_label_A
_geom_hbond_site_symmetry_D
_geom_hbond_site_symmetry_H
_geom_hbond_site_symmetry_A
_geom_hbond_distance_DH
_geom_hbond_distance_HA
_geom_hbond_distance_DA
_geom_hbond_angle_DHA
_geom_hbond_publ_flag
C19 H19 O14 1_555 1_555 4_555 0.95 2.55 3.417(7) 152 y
C30 H30 O16 1_555 1_555 4_555 0.95 2.38 3.122(6) 135 y
C37 H37 O5 1_555 1_555 4_555 0.95 2.43 3.264(7) 146 y
C40 H40B O16 1_555 1_555 4_555 0.98 2.58 3.466(8) 150 y
C48 H48 O8 1_555 1_555 4_555 0.95 2.32 3.216(6) 157 y

loop_
_geom_torsion_atom_site_label_1
_geom_torsion_atom_site_label_2
_geom_torsion_atom_site_label_3
_geom_torsion_atom_site_label_4
_geom_torsion_site_symmetry_1
_geom_torsion_site_symmetry_2
_geom_torsion_site_symmetry_3
_geom_torsion_site_symmetry_4
_geom_torsion
_geom_torsion_publ_flag
O2 V1 O1 C1 . . . . 35.9(5) ?
O3 V1 O1 C1 . . . . 151.8(5) ?
O4 V1 O1 C1 . . . . -78.9(5) ?
O2 V1 O3 V3 . . . . -174.21(19) ?
O4 V1 O3 V3 . . . . -58.2(2) ?
O1 V1 O3 V3 . . . . 70.0(2) ?
O2 V1 O3 V2 . . . . -33.3(4) ?
O4 V1 O3 V2 . . . . 82.7(4) ?
O1 V1 O3 V2 . . . . -149.1(3) ?
O2 V1 O4 V5 . . . . 169.68(19) ?
O3 V1 O4 V5 . . . . 53.5(2) ?
O1 V1 O4 V5 . . . . -75.4(2) ?
O2 V1 O4 V6 . . . . 36.9(3) ?
O3 V1 O4 V6 . . . . -79.3(3) ?
O1 V1 O4 V6 . . . . 151.8(3) ?
O5 V2 O6 V3 . . . . 174.2(2) ?
O7 V2 O6 V3 . . . . -80.2(2) ?
N2 V2 O6 V3 . . . . 84.4(2) ?
N1 V2 O6 V3 . . . . 30.9(4) ?
O3 V2 O6 V3 . . . . 3.06(17) ?
O18 V7 O7 V2 . . . . -125.5(3) ?
O13 V7 O7 V2 . . . . -6.6(3) ?
O17 V7 O7 V2 . . . . 115.8(3) ?
O5 V2 O7 V7 . . . . 137.4(3) ?
O6 V2 O7 V7 . . . . 28.3(3) ?
N2 V2 O7 V7 . . . . -102.0(5) ?
N1 V2 O7 V7 . . . . -122.7(3) ?
O3 V2 O7 V7 . . . . -45.3(3) ?
V3 V2 O7 V7 . . . . -6.7(3) ?
O11 V4 O9 V3 . . . . -169.1(2) ?
O12 V4 O9 V3 . . . . -63.7(2) ?
N4 V4 O9 V3 . . . . 56.7(5) ?
N3 V4 O9 V3 . . . . 96.8(2) ?
O13 V4 O9 V3 . . . . 14.02(19) ?
O8 V3 O9 V4 . . . . 166.5(2) ?
O10 V3 O9 V4 . . . . 63.6(2) ?
O6 V3 O9 V4 . . . . -93.2(2) ?
O3 V3 O9 V4 . . . . -24.5(5) ?
V2 V3 O9 V4 . . . . -78.1(2) ?
O14 V5 O10 V3 . . . . 169.8(2) ?
O12 V5 O10 V3 . . . . 66.7(2) ?
O15 V5 O10 V3 . . . . -36.4(4) ?
O4 V5 O10 V3 . . . . -89.7(2) ?
V6 V5 O10 V3 . . . . -68.5(2) ?
O8 V3 O10 V5 . . . . -173.0(2) ?
O9 V3 O10 V5 . . . . -69.7(2) ?
O6 V3 O10 V5 . . . . 28.9(5) ?
O3 V3 O10 V5 . . . . 86.0(2) ?
V2 V3 O10 V5 . . . . 63.3(2) ?
O11 V4 O12 V5 . . . . 166.0(2) ?
O9 V4 O12 V5 . . . . 60.0(2) ?
N4 V4 O12 V5 . . . . -100.5(2) ?
N3 V4 O12 V5 . . . . -54.5(5) ?
O13 V4 O12 V5 . . . . -18.6(2) ?
O14 V5 O12 V4 . . . . -161.7(2) ?
O10 V5 O12 V4 . . . . -57.3(2) ?
O15 V5 O12 V4 . . . . 96.5(2) ?
O4 V5 O12 V4 . . . . 28.7(5) ?
V6 V5 O12 V4 . . . . 81.0(2) ?
O18 V7 O13 V4 . . . . 6.1(4) ?
O17 V7 O13 V4 . . . . 126.6(3) ?
O7 V7 O13 V4 . . . . -112.4(3) ?
O16 V6 O15 V5 . . . . -174.80(18) ?
O17 V6 O15 V5 . . . . 78.6(2) ?
N5 V6 O15 V5 . . . . -84.36(19) ?
N6 V6 O15 V5 . . . . -42.9(4) ?
O4 V6 O15 V5 . . . . -2.44(16) ?
O18 V7 O17 V6 . . . . 95.8(3) ?
O13 V7 O17 V6 . . . . -24.8(3) ?
O7 V7 O17 V6 . . . . -145.7(3) ?
O16 V6 O17 V7 . . . . -116.2(3) ?
O15 V6 O17 V7 . . . . -7.5(3) ?
N5 V6 O17 V7 . . . . 118.8(4) ?
N6 V6 O17 V7 . . . . 150.1(3) ?
O4 V6 O17 V7 . . . . 68.2(3) ?
V5 V6 O17 V7 . . . . 29.0(3) ?
V1 O1 C1 C6 . . . . -74.3(7) ?
V1 O1 C1 C2 . . . . 50.0(7) ?
O1 C1 C2 C3 . . . . -179.8(5) ?
C6 C1 C2 C3 . . . . -55.5(8) ?
C1 C2 C3 C4 . . . . 56.5(8) ?
C2 C3 C4 C7 . . . . 176.1(6) ?
C2 C3 C4 C5 . . . . -54.8(8) ?
C3 C4 C5 C6 . . . . 54.8(8) ?
C7 C4 C5 C6 . . . . -175.6(6) ?
O1 C1 C6 C5 . . . . -180.0(6) ?
C2 C1 C6 C5 . . . . 55.4(8) ?
C4 C5 C6 C1 . . . . -56.5(9) ?
C3 C4 C7 C8 . . . . 61.6(10) ?
C5 C4 C7 C8 . . . . -64.4(10) ?
C3 C4 C7 C9 . . . . -177.6(7) ?
C5 C4 C7 C9 . . . . 56.4(9) ?
C3 C4 C7 C10 . . . . -59.7(9) ?
C5 C4 C7 C10 . . . . 174.3(7) ?
C15 N1 C11 C12 . . . . -0.4(8) ?
V2 N1 C11 C12 . . . . 173.0(4) ?
N1 C11 C12 C13 . . . . -2.0(8) ?
C11 C12 C13 C14 . . . . 2.0(8) ?
C11 C12 C13 C21 . . . . -173.7(5) ?
C12 C13 C14 C15 . . . . 0.4(8) ?
C21 C13 C14 C15 . . . . 176.2(5) ?
C11 N1 C15 C14 . . . . 2.8(8) ?
V2 N1 C15 C14 . . . . -170.8(4) ?
C11 N1 C15 C16 . . . . -176.5(4) ?
V2 N1 C15 C16 . . . . 9.9(6) ?
C13 C14 C15 N1 . . . . -2.8(8) ?
C13 C14 C15 C16 . . . . 176.4(5) ?
C20 N2 C16 C17 . . . . -0.2(8) ?
V2 N2 C16 C17 . . . . -174.3(4) ?
C20 N2 C16 C15 . . . . 177.2(5) ?
V2 N2 C16 C15 . . . . 3.2(6) ?
N1 C15 C16 N2 . . . . -8.3(7) ?
C14 C15 C16 N2 . . . . 172.4(5) ?
N1 C15 C16 C17 . . . . 169.0(5) ?
C14 C15 C16 C17 . . . . -10.3(9) ?
N2 C16 C17 C18 . . . . 0.6(9) ?
C15 C16 C17 C18 . . . . -176.5(5) ?
C16 C17 C18 C19 . . . . -0.1(9) ?
C16 C17 C18 C25 . . . . 178.3(6) ?
C17 C18 C19 C20 . . . . -0.7(9) ?
C25 C18 C19 C20 . . . . -179.1(6) ?
C16 N2 C20 C19 . . . . -0.6(8) ?
V2 N2 C20 C19 . . . . 173.3(4) ?
C18 C19 C20 N2 . . . . 1.1(9) ?
C12 C13 C21 C24 . . . . -139.4(6) ?
C14 C13 C21 C24 . . . . 45.0(8) ?
C12 C13 C21 C22 . . . . -18.3(8) ?
C14 C13 C21 C22 . . . . 166.2(5) ?
C12 C13 C21 C23 . . . . 100.3(7) ?
C14 C13 C21 C23 . . . . -75.2(6) ?
C19 C18 C25 C28 . . . . -2.7(10) ?
C17 C18 C25 C28 . . . . 179.0(7) ?
C19 C18 C25 C27 . . . . 118.3(7) ?
C17 C18 C25 C27 . . . . -60.0(8) ?
C19 C18 C25 C26 . . . . -124.0(8) ?
C17 C18 C25 C26 . . . . 57.7(9) ?
C33 N3 C29 C30 . . . . 0.7(7) ?
V4 N3 C29 C30 . . . . 176.5(4) ?
N3 C29 C30 C31 . . . . -1.7(8) ?
C29 C30 C31 C32 . . . . 2.2(8) ?
C29 C30 C31 C39 . . . . -175.0(5) ?
C30 C31 C32 C33 . . . . -1.7(7) ?
C39 C31 C32 C33 . . . . 175.5(5) ?
C29 N3 C33 C32 . . . . -0.2(6) ?
V4 N3 C33 C32 . . . . -176.2(3) ?
C29 N3 C33 C34 . . . . 178.4(4) ?
V4 N3 C33 C34 . . . . 2.4(5) ?
C31 C32 C33 N3 . . . . 0.7(7) ?
C31 C32 C33 C34 . . . . -177.7(5) ?
C38 N4 C34 C35 . . . . -4.0(7) ?
V4 N4 C34 C35 . . . . 168.7(4) ?
C38 N4 C34 C33 . . . . 177.4(4) ?
V4 N4 C34 C33 . . . . -9.9(5) ?
N3 C33 C34 N4 . . . . 4.8(5) ?
C32 C33 C34 N4 . . . . -176.7(4) ?
N3 C33 C34 C35 . . . . -173.8(4) ?
C32 C33 C34 C35 . . . . 4.8(7) ?
N4 C34 C35 C36 . . . . 0.6(7) ?
C33 C34 C35 C36 . . . . 179.0(5) ?
C34 C35 C36 C37 . . . . 3.4(8) ?
C34 C35 C36 C43 . . . . -175.1(5) ?
C35 C36 C37 C38 . . . . -3.9(8) ?
C43 C36 C37 C38 . . . . 174.6(5) ?
C34 N4 C38 C37 . . . . 3.5(7) ?
V4 N4 C38 C37 . . . . -168.8(4) ?
C36 C37 C38 N4 . . . . 0.5(8) ?
C32 C31 C39 C42 . . . . 52.8(8) ?
C30 C31 C39 C42 . . . . -130.1(6) ?
C32 C31 C39 C40 . . . . 174.7(6) ?
C30 C31 C39 C40 . . . . -8.3(8) ?
C32 C31 C39 C41 . . . . -67.3(8) ?
C30 C31 C39 C41 . . . . 109.7(7) ?
C37 C36 C43 C45 . . . . -120.7(7) ?
C35 C36 C43 C45 . . . . 57.7(8) ?
C37 C36 C43 C44 . . . . 117.9(6) ?
C35 C36 C43 C44 . . . . -63.6(7) ?
C37 C36 C43 C46 . . . . -1.3(9) ?
C35 C36 C43 C46 . . . . 177.2(6) ?
C51 N5 C47 C48 . . . . -1.9(8) ?
V6 N5 C47 C48 . . . . -175.8(4) ?
N5 C47 C48 C49 . . . . 0.0(9) ?
C47 C48 C49 C50 . . . . 1.2(8) ?
C47 C48 C49 C57 . . . . 178.0(5) ?
C48 C49 C50 C51 . . . . -0.5(8) ?
C57 C49 C50 C51 . . . . -177.3(5) ?
C47 N5 C51 C50 . . . . 2.7(7) ?
V6 N5 C51 C50 . . . . 176.6(4) ?
C47 N5 C51 C52 . . . . -174.0(5) ?
V6 N5 C51 C52 . . . . -0.1(6) ?
C49 C50 C51 N5 . . . . -1.5(8) ?
C49 C50 C51 C52 . . . . 174.8(5) ?
C56 N6 C52 C53 . . . . 2.6(7) ?
V6 N6 C52 C53 . . . . -169.8(4) ?
C56 N6 C52 C51 . . . . 179.9(5) ?
V6 N6 C52 C51 . . . . 7.5(6) ?
N5 C51 C52 N6 . . . . -4.7(6) ?
C50 C51 C52 N6 . . . . 178.7(5) ?
N5 C51 C52 C53 . . . . 172.4(5) ?
C50 C51 C52 C53 . . . . -4.1(8) ?
N6 C52 C53 C54 . . . . 2.1(8) ?
C51 C52 C53 C54 . . . . -174.8(5) ?
C52 C53 C54 C55 . . . . -5.7(8) ?
C52 C53 C54 C61 . . . . 175.2(5) ?
C53 C54 C55 C56 . . . . 4.7(8) ?
C61 C54 C55 C56 . . . . -176.2(5) ?
C52 N6 C56 C55 . . . . -3.6(8) ?
V6 N6 C56 C55 . . . . 168.4(4) ?
C54 C55 C56 N6 . . . . -0.1(9) ?
C50 C49 C57 C58 . . . . -176.3(6) ?
C48 C49 C57 C58 . . . . 7.1(8) ?
C50 C49 C57 C60 . . . . -54.0(7) ?
C48 C49 C57 C60 . . . . 129.3(6) ?
C50 C49 C57 C59 . . . . 63.8(7) ?
C48 C49 C57 C59 . . . . -112.8(6) ?
C53 C54 C61 C62 . . . . -20.5(8) ?
C55 C54 C61 C62 . . . . 160.4(6) ?
C53 C54 C61 C63 . . . . -140.2(5) ?
C55 C54 C61 C63 . . . . 40.7(7) ?
C53 C54 C61 C64 . . . . 101.3(6) ?
C55 C54 C61 C64 . . . . -77.8(7) ?

_cod_database_fobs_code 1557751
